data_4100456
_journal_name_full 'Journal of the American Chemical Society'
_journal_paper_doi 10.1021/ja042958q
_journal_year 2005
_chemical_formula_sum 'C72 H98 S2 Zn'
_chemical_formula_weight 1092.99
_chemical_name_common (Ar*S)~2~Zn
_space_group_IT_number 2
_symmetry_cell_setting triclinic
_symmetry_space_group_name_Hall '-P 1'
_symmetry_space_group_name_H-M 'P -1'
_cell_angle_alpha 70.942(7)
_cell_angle_beta 83.534(8)
_cell_angle_gamma 80.246(8)
_cell_formula_units_Z 1
_cell_length_a 10.212(4)
_cell_length_b 11.828(5)
_cell_length_c 14.540(6)
_cell_measurement_temperature 90(2)
_cell_volume 1632.8(12)
_diffrn_ambient_temperature 90(2)
_exptl_crystal_density_diffrn 1.112
_cod_database_code 4100456

loop_
_symmetry_equiv_pos_as_xyz
'x, y, z'
'-x, -y, -z'

loop_
_atom_site_label
_atom_site_type_symbol
_atom_site_fract_x
_atom_site_fract_y
_atom_site_fract_z
_atom_site_U_iso_or_equiv
_atom_site_adp_type
_atom_site_occupancy
_atom_site_symmetry_multiplicity
_atom_site_calc_flag
_atom_site_refinement_flags
_atom_site_disorder_assembly
_atom_site_disorder_group
Zn1 Zn 0.5000 0.5000 0.5000 0.0207(2) Uani 1 2 d S . .
S1 S 0.44880(13) 0.39950(9) 0.65109(8) 0.0220(3) Uani 1 1 d . . .
C1 C 0.4662(5) 0.2440(4) 0.6619(3) 0.0165(9) Uani 1 1 d . . .
C2 C 0.4339(5) 0.1659(4) 0.7546(3) 0.0163(9) Uani 1 1 d . . .
C3 C 0.4452(5) 0.0421(4) 0.7689(3) 0.0214(10) Uani 1 1 d . . .
H3 H 0.4231 -0.0105 0.8317 0.026 Uiso 1 1 calc R . .
C4 C 0.4876(5) -0.0060(4) 0.6941(3) 0.0222(10) Uani 1 1 d . . .
H4 H 0.4934 -0.0902 0.7046 0.027 Uiso 1 1 calc R . .
C5 C 0.5215(5) 0.0720(4) 0.6032(3) 0.0201(10) Uani 1 1 d . . .
H5 H 0.5524 0.0399 0.5515 0.024 Uiso 1 1 calc R . .
C6 C 0.5112(5) 0.1964(4) 0.5857(3) 0.0169(9) Uani 1 1 d . . .
C7 C 0.5554(5) 0.2670(4) 0.4840(3) 0.0160(9) Uani 1 1 d . . .
C8 C 0.4634(5) 0.3073(4) 0.4104(3) 0.0182(10) Uani 1 1 d . . .
C9 C 0.5127(5) 0.3428(4) 0.3128(3) 0.0185(10) Uani 1 1 d . . .
H9 H 0.4516 0.3692 0.2628 0.022 Uiso 1 1 calc R . .
C10 C 0.6479(5) 0.3408(4) 0.2867(3) 0.0206(10) Uani 1 1 d . . .
C11 C 0.7365(5) 0.3091(4) 0.3611(3) 0.0215(10) Uani 1 1 d . . .
H11 H 0.8285 0.3136 0.3441 0.026 Uiso 1 1 calc R . .
C12 C 0.6930(5) 0.2711(4) 0.4597(3) 0.0187(10) Uani 1 1 d . . .
C13 C 0.3151(5) 0.3109(4) 0.4356(3) 0.0179(9) Uani 1 1 d . . .
H13 H 0.2979 0.3165 0.5032 0.021 Uiso 1 1 calc R . .
C14 C 0.2645(5) 0.1959(4) 0.4352(4) 0.0282(12) Uani 1 1 d . . .
H14A H 0.3065 0.1261 0.4857 0.042 Uiso 1 1 calc R . .
H14B H 0.2872 0.1842 0.3713 0.042 Uiso 1 1 calc R . .
H14C H 0.1677 0.2042 0.4482 0.042 Uiso 1 1 calc R . .
C15 C 0.2328(5) 0.4224(4) 0.3668(3) 0.0240(11) Uani 1 1 d . . .
H15A H 0.2759 0.4941 0.3559 0.036 Uiso 1 1 calc R . .
H15B H 0.1428 0.4347 0.3967 0.036 Uiso 1 1 calc R . .
H15C H 0.2277 0.4089 0.3044 0.036 Uiso 1 1 calc R . .
C16 C 0.7053(5) 0.3731(4) 0.1814(3) 0.0246(11) Uani 1 1 d . . .
H16 H 0.7763 0.4246 0.1745 0.029 Uiso 1 1 calc R . .
C17 C 0.7707(6) 0.2566(5) 0.1601(4) 0.0328(12) Uani 1 1 d . . .
H17A H 0.7030 0.2044 0.1667 0.049 Uiso 1 1 calc R . .
H17B H 0.8391 0.2143 0.2065 0.049 Uiso 1 1 calc R . .
H17C H 0.8118 0.2769 0.0936 0.049 Uiso 1 1 calc R . .
C18 C 0.6023(6) 0.4436(5) 0.1075(4) 0.0331(13) Uani 1 1 d . . .
H18A H 0.6471 0.4727 0.0428 0.050 Uiso 1 1 calc R . .
H18B H 0.5547 0.5127 0.1264 0.050 Uiso 1 1 calc R . .
H18C H 0.5387 0.3908 0.1060 0.050 Uiso 1 1 calc R . .
C19 C 0.7932(5) 0.2362(4) 0.5377(4) 0.0245(11) Uani 1 1 d . . .
H19 H 0.7428 0.2321 0.6016 0.029 Uiso 1 1 calc R . .
C20 C 0.8878(5) 0.3290(5) 0.5177(4) 0.0303(12) Uani 1 1 d . . .
H20A H 0.8364 0.4089 0.5109 0.045 Uiso 1 1 calc R . .
H20B H 0.9423 0.3311 0.4574 0.045 Uiso 1 1 calc R . .
H20C H 0.9458 0.3069 0.5720 0.045 Uiso 1 1 calc R . .
C21 C 0.8728(6) 0.1097(5) 0.5466(4) 0.0364(13) Uani 1 1 d . . .
H21A H 0.9318 0.0859 0.6004 0.055 Uiso 1 1 calc R . .
H21B H 0.9260 0.1125 0.4856 0.055 Uiso 1 1 calc R . .
H21C H 0.8108 0.0507 0.5593 0.055 Uiso 1 1 calc R . .
C22 C 0.3874(5) 0.2084(3) 0.8408(3) 0.0152(9) Uani 1 1 d . . .
C23 C 0.2502(5) 0.2387(4) 0.8590(3) 0.0177(10) Uani 1 1 d . . .
C24 C 0.2059(5) 0.2591(4) 0.9476(3) 0.0188(10) Uani 1 1 d . . .
H24 H 0.1131 0.2783 0.9609 0.023 Uiso 1 1 calc R . .
C25 C 0.2927(5) 0.2521(4) 1.0165(3) 0.0199(10) Uani 1 1 d . . .
C26 C 0.4284(5) 0.2273(4) 0.9948(3) 0.0197(10) Uani 1 1 d . . .
H26 H 0.4890 0.2246 1.0408 0.024 Uiso 1 1 calc R . .
C27 C 0.4784(5) 0.2063(4) 0.9075(3) 0.0178(9) Uani 1 1 d . . .
C28 C 0.1492(5) 0.2467(4) 0.7867(3) 0.0216(10) Uani 1 1 d . . .
H28 H 0.2002 0.2387 0.7257 0.026 Uiso 1 1 calc R . .
C29 C 0.0596(5) 0.3711(4) 0.7595(4) 0.0285(12) Uani 1 1 d . . .
H29A H 0.1151 0.4353 0.7298 0.043 Uiso 1 1 calc R . .
H29B H 0.0113 0.3833 0.8185 0.043 Uiso 1 1 calc R . .
H29C H -0.0041 0.3735 0.7131 0.043 Uiso 1 1 calc R . .
C30 C 0.0660(5) 0.1428(4) 0.8251(4) 0.0303(12) Uani 1 1 d . . .
H30A H 0.1252 0.0656 0.8407 0.045 Uiso 1 1 calc R . .
H30B H 0.0068 0.1469 0.7752 0.045 Uiso 1 1 calc R . .
H30C H 0.0127 0.1495 0.8840 0.045 Uiso 1 1 calc R . .
C31 C 0.2399(5) 0.2637(5) 1.1160(4) 0.0271(11) Uani 1 1 d . . .
H31 H 0.3171 0.2692 1.1502 0.033 Uiso 1 1 calc R . .
C32 C 0.1792(6) 0.1497(5) 1.1779(4) 0.0357(13) Uani 1 1 d . . .
H32A H 0.2473 0.0786 1.1864 0.054 Uiso 1 1 calc R . .
H32B H 0.1050 0.1405 1.1449 0.054 Uiso 1 1 calc R . .
H32C H 0.1466 0.1576 1.2419 0.054 Uiso 1 1 calc R . .
C33 C 0.1379(6) 0.3767(5) 1.1093(4) 0.0361(13) Uani 1 1 d . . .
H33A H 0.1799 0.4489 1.0752 0.054 Uiso 1 1 calc R . .
H33B H 0.1057 0.3779 1.1751 0.054 Uiso 1 1 calc R . .
H33C H 0.0628 0.3754 1.0733 0.054 Uiso 1 1 calc R . .
C34 C 0.6274(5) 0.1848(4) 0.8847(3) 0.0203(10) Uani 1 1 d . . .
H34 H 0.6419 0.1615 0.8237 0.024 Uiso 1 1 calc R . .
C35 C 0.6888(5) 0.3021(4) 0.8644(4) 0.0293(12) Uani 1 1 d . . .
H35A H 0.6445 0.3661 0.8109 0.044 Uiso 1 1 calc R . .
H35D H 0.7840 0.2876 0.8463 0.044 Uiso 1 1 calc R . .
H35B H 0.6766 0.3271 0.9232 0.044 Uiso 1 1 calc R . .
C36 C 0.7011(5) 0.0825(4) 0.9647(4) 0.0259(11) Uani 1 1 d . . .
H36D H 0.6585 0.0097 0.9800 0.039 Uiso 1 1 calc R . .
H36A H 0.6977 0.1069 1.0233 0.039 Uiso 1 1 calc R . .
H36B H 0.7941 0.0656 0.9418 0.039 Uiso 1 1 calc R . .

loop_
_atom_site_aniso_label
_atom_site_aniso_U_11
_atom_site_aniso_U_22
_atom_site_aniso_U_33
_atom_site_aniso_U_23
_atom_site_aniso_U_13
_atom_site_aniso_U_12
Zn1 0.0270(5) 0.0162(4) 0.0139(4) 0.0023(3) -0.0001(3) -0.0041(3)
S1 0.0398(8) 0.0091(5) 0.0136(6) -0.0016(4) 0.0046(5) -0.0022(5)
C1 0.021(3) 0.014(2) 0.013(2) -0.0024(17) -0.0026(18) -0.0010(17)
C2 0.021(3) 0.0110(19) 0.014(2) -0.0016(17) 0.0013(18) 0.0005(17)
C3 0.031(3) 0.008(2) 0.019(2) 0.0021(17) 0.002(2) -0.0012(18)
C4 0.028(3) 0.010(2) 0.023(3) -0.0030(18) 0.003(2) 0.0023(18)
C5 0.027(3) 0.015(2) 0.016(2) -0.0044(18) 0.0024(19) 0.0018(18)
C6 0.023(3) 0.012(2) 0.014(2) -0.0017(17) -0.0038(18) 0.0004(17)
C7 0.025(3) 0.0101(19) 0.012(2) -0.0050(16) 0.0028(18) -0.0003(17)
C8 0.027(3) 0.011(2) 0.015(2) -0.0037(17) -0.0005(19) -0.0008(18)
C9 0.027(3) 0.014(2) 0.012(2) -0.0031(17) -0.0008(19) -0.0006(18)
C10 0.025(3) 0.016(2) 0.020(2) -0.0066(19) 0.005(2) -0.0057(19)
C11 0.028(3) 0.016(2) 0.019(2) -0.0035(19) 0.002(2) -0.0039(19)
C12 0.025(3) 0.014(2) 0.017(2) -0.0043(18) -0.0033(19) -0.0011(18)
C13 0.020(3) 0.011(2) 0.018(2) -0.0027(17) 0.0013(18) 0.0029(17)
C14 0.029(3) 0.019(2) 0.037(3) -0.011(2) 0.002(2) -0.003(2)
C15 0.028(3) 0.019(2) 0.021(3) -0.0023(19) -0.004(2) 0.0012(19)
C16 0.033(3) 0.024(2) 0.015(2) -0.0039(19) 0.004(2) -0.010(2)
C17 0.034(3) 0.038(3) 0.024(3) -0.011(2) 0.002(2) 0.002(2)
C18 0.050(4) 0.030(3) 0.014(3) -0.004(2) 0.004(2) 0.000(2)
C19 0.023(3) 0.027(3) 0.022(3) -0.006(2) -0.001(2) -0.003(2)
C20 0.029(3) 0.032(3) 0.032(3) -0.013(2) -0.003(2) -0.005(2)
C21 0.035(3) 0.025(3) 0.040(3) -0.001(2) -0.009(3) 0.004(2)
C22 0.028(3) 0.0038(17) 0.011(2) 0.0010(15) 0.0033(18) -0.0037(17)
C23 0.024(3) 0.0102(19) 0.016(2) -0.0010(17) 0.0007(19) -0.0018(17)
C24 0.016(2) 0.015(2) 0.023(2) -0.0060(18) 0.0031(19) 0.0014(17)
C25 0.027(3) 0.010(2) 0.020(2) -0.0028(18) 0.004(2) -0.0020(18)
C26 0.023(3) 0.014(2) 0.019(2) -0.0022(18) -0.0002(19) -0.0015(18)
C27 0.023(3) 0.011(2) 0.017(2) -0.0010(17) -0.0014(18) -0.0011(17)
C28 0.025(3) 0.020(2) 0.017(2) -0.0045(19) 0.0008(19) 0.0003(19)
C29 0.033(3) 0.019(2) 0.030(3) -0.005(2) -0.009(2) 0.003(2)
C30 0.030(3) 0.025(3) 0.035(3) -0.006(2) -0.010(2) 0.000(2)
C31 0.024(3) 0.036(3) 0.024(3) -0.018(2) 0.003(2) 0.000(2)
C32 0.033(3) 0.050(3) 0.019(3) -0.009(2) 0.006(2) 0.001(3)
C33 0.042(4) 0.039(3) 0.031(3) -0.021(3) 0.008(3) -0.002(3)
C34 0.019(3) 0.020(2) 0.016(2) -0.0011(18) 0.0005(18) 0.0003(18)
C35 0.022(3) 0.019(2) 0.035(3) 0.005(2) 0.002(2) -0.002(2)
C36 0.028(3) 0.020(2) 0.026(3) -0.004(2) 0.002(2) -0.002(2)

loop_
_geom_bond_atom_site_label_1
_geom_bond_atom_site_label_2
_geom_bond_distance
_geom_bond_site_symmetry_2
_geom_bond_publ_flag
Zn1 S1 2.1815(13) 2_666 ?
Zn1 S1 2.1815(13) . ?
S1 C1 1.773(4) . ?
C1 C6 1.400(6) . ?
C1 C2 1.403(6) . ?
C2 C3 1.397(6) . ?
C2 C22 1.498(6) . ?
C3 C4 1.381(7) . ?
C3 H3 0.9500 . ?
C4 C5 1.388(6) . ?
C4 H4 0.9500 . ?
C5 C6 1.396(6) . ?
C5 H5 0.9500 . ?
C6 C7 1.504(6) . ?
C7 C12 1.415(6) . ?
C7 C8 1.412(6) . ?
C8 C9 1.403(6) . ?
C8 C13 1.514(6) . ?
C9 C10 1.388(7) . ?
C9 H9 0.9500 . ?
C10 C11 1.404(7) . ?
C10 C16 1.526(6) . ?
C11 C12 1.399(6) . ?
C11 H11 0.9500 . ?
C12 C19 1.522(7) . ?
C13 C14 1.536(6) . ?
C13 C15 1.549(6) . ?
C13 H13 1.0000 . ?
C14 H14A 0.9800 . ?
C14 H14B 0.9800 . ?
C14 H14C 0.9800 . ?
C15 H15A 0.9800 . ?
C15 H15B 0.9800 . ?
C15 H15C 0.9800 . ?
C16 C18 1.525(7) . ?
C16 C17 1.536(7) . ?
C16 H16 1.0000 . ?
C17 H17A 0.9800 . ?
C17 H17B 0.9800 . ?
C17 H17C 0.9800 . ?
C18 H18A 0.9800 . ?
C18 H18B 0.9800 . ?
C18 H18C 0.9800 . ?
C19 C20 1.520(7) . ?
C19 C21 1.550(7) . ?
C19 H19 1.0000 . ?
C20 H20A 0.9800 . ?
C20 H20B 0.9800 . ?
C20 H20C 0.9800 . ?
C21 H21A 0.9800 . ?
C21 H21B 0.9800 . ?
C21 H21C 0.9800 . ?
C22 C23 1.404(7) . ?
C22 C27 1.409(6) . ?
C23 C24 1.398(6) . ?
C23 C28 1.525(6) . ?
C24 C25 1.385(7) . ?
C24 H24 0.9500 . ?
C25 C26 1.389(7) . ?
C25 C31 1.527(7) . ?
C26 C27 1.397(6) . ?
C26 H26 0.9500 . ?
C27 C34 1.517(7) . ?
C28 C30 1.530(7) . ?
C28 C29 1.551(7) . ?
C28 H28 1.0000 . ?
C29 H29A 0.9800 . ?
C29 H29B 0.9800 . ?
C29 H29C 0.9800 . ?
C30 H30A 0.9800 . ?
C30 H30B 0.9800 . ?
C30 H30C 0.9800 . ?
C31 C33 1.532(7) . ?
C31 C32 1.542(7) . ?
C31 H31 1.0000 . ?
C32 H32A 0.9800 . ?
C32 H32B 0.9800 . ?
C32 H32C 0.9800 . ?
C33 H33A 0.9800 . ?
C33 H33B 0.9800 . ?
C33 H33C 0.9800 . ?
C34 C36 1.533(6) . ?
C34 C35 1.546(6) . ?
C34 H34 1.0000 . ?
C35 H35A 0.9800 . ?
C35 H35D 0.9800 . ?
C35 H35B 0.9800 . ?
C36 H36D 0.9800 . ?
C36 H36A 0.9800 . ?
C36 H36B 0.9800 . ?
